data_7129211
loop_
_publ_author_name
'Skordi, Katerina'
'Anastassiades, Antonis'
'Fournet, Adeline D.'
'Kumar, Rahul'
'Schulze, Michael'
'Wernsdorfer, Wolfgang'
'Christou, George'
'Nastopoulos, Vassilios'
'Perlepes, Spyros P.'
'Papatriantafyllopoulou, Constantina'
'Tasiopoulos, Anastasios J.'

_publ_section_title
;
 High nuclearity structurally -- related Mn supertetrahedral T4 aggregates
;
_journal_name_full 'Chemical Communications'
_journal_paper_doi 10.1039/D1CC01815A
_journal_year 2021
_chemical_formula_moiety 'C99 H121 Mn23 N12 O58, 3(H2O), 5[H O], 25[H2 O]'
_chemical_formula_sum 'C99 H127 Mn23 N12 O61'
_chemical_formula_weight 3724.74
_space_group_crystal_system cubic
_space_group_IT_number 205
_space_group_name_Hall '-P 2ac 2ab 3'
_space_group_name_H-M_alt 'P a -3'
_atom_sites_solution_hydrogens mixed
_atom_sites_solution_primary direct
_atom_sites_solution_secondary difmap
_audit_creation_method SHELXL-2018/3
_audit_update_record
;
2021-10-08 deposited with the CCDC.	2021-10-27 downloaded from the CCDC.
;
_cell_angle_alpha 90
_cell_angle_beta 90
_cell_angle_gamma 90
_cell_formula_units_Z 8
_cell_length_a 31.9384(9)
_cell_length_b 31.9384(9)
_cell_length_c 31.9384(9)
_cell_measurement_reflns_used 3283
_cell_measurement_temperature 100(2)
_cell_measurement_theta_max 45.8320
_cell_measurement_theta_min 4.1360
_cell_volume 32579.1(16)
_computing_cell_refinement 'CrysAlisPro 1.171.38.43 (Rigaku OD, 2015)'
_computing_data_collection 'CrysAlisPro 1.171.38.43 (Rigaku OD, 2015)'
_computing_data_reduction 'CrysAlisPro 1.171.38.43 (Rigaku OD, 2015)'
_computing_molecular_graphics
;
PLATON (Spek, 2011); MERCURY (Macrae et al., 2020);
DIAMOND (Brandenburg, 2014); X-SEED (Barbour, 2001)
;
_computing_publication_material
;
WINGX (Farrugia, 2012); OLEX2 (Dolomanov et al., 2009)
;
_computing_structure_refinement 'SHELXL-2018/3 (Sheldrick, 2018)'
_computing_structure_solution 'SIR92 (Altomare et al., 1994)'
_diffrn_ambient_temperature 100(2)
_diffrn_detector_area_resol_mean 10.4223
_diffrn_measured_fraction_theta_full 0.997
_diffrn_measured_fraction_theta_max 0.997
_diffrn_measurement_device_type 'Oxford Diffraction SuperNova with Atlas CCD detector'
_diffrn_measurement_method '\w scans'
_diffrn_radiation_type CuK\a
_diffrn_radiation_wavelength 1.54184
_diffrn_reflns_av_R_equivalents 0.1452
_diffrn_reflns_av_unetI/netI 0.2391
_diffrn_reflns_Laue_measured_fraction_full 0.997
_diffrn_reflns_Laue_measured_fraction_max 0.997
_diffrn_reflns_limit_h_max 37
_diffrn_reflns_limit_h_min -15
_diffrn_reflns_limit_k_max 28
_diffrn_reflns_limit_k_min -33
_diffrn_reflns_limit_l_max 24
_diffrn_reflns_limit_l_min -29
_diffrn_reflns_number 26165
_diffrn_reflns_point_group_measured_fraction_full 0.997
_diffrn_reflns_point_group_measured_fraction_max 0.997
_diffrn_reflns_theta_full 66.985
_diffrn_reflns_theta_max 66.985
_diffrn_reflns_theta_min 3.094
_diffrn_source 'SuperNova (Cu) X-ray Source'
_exptl_absorpt_coefficient_mu 14.620
_exptl_absorpt_correction_T_max 1.000
_exptl_absorpt_correction_T_min 0.534
_exptl_absorpt_correction_type multi-scan
_exptl_absorpt_process_details
;
CrysAlisPro 1.171.38.43 (Rigaku Oxford Diffraction, 2015)
Empirical absorption correction using spherical harmonics,
 implemented in SCALE3 ABSPACK scaling algorithm.
;
_exptl_crystal_colour black
_exptl_crystal_density_diffrn 1.518
_exptl_crystal_density_method 'not measured'
_exptl_crystal_description prism
_exptl_crystal_F_000 14936
_exptl_crystal_size_max 0.12
_exptl_crystal_size_mid 0.12
_exptl_crystal_size_min 0.09
_refine_diff_density_max 0.779
_refine_diff_density_min -0.643
_refine_diff_density_rms 0.108
_refine_ls_extinction_method none
_refine_ls_goodness_of_fit_ref 0.879
_refine_ls_hydrogen_treatment mixed
_refine_ls_matrix_type full
_refine_ls_number_parameters 614
_refine_ls_number_reflns 9675
_refine_ls_number_restraints 100
_refine_ls_restrained_S_all 0.880
_refine_ls_R_factor_all 0.2725
_refine_ls_R_factor_gt 0.1131
_refine_ls_shift/su_max 0.001
_refine_ls_shift/su_mean 0.000
_refine_ls_structure_factor_coef Fsqd
_refine_ls_weighting_details 'w=1/[\s^2^(Fo^2^)+(0.1603P)^2^] where P=(Fo^2^+2Fc^2^)/3'
_refine_ls_weighting_scheme calc
_refine_ls_wR_factor_gt 0.2670
_refine_ls_wR_factor_ref 0.3764
_reflns_Friedel_coverage 0.000
_reflns_number_gt 2452
_reflns_number_total 9675
_reflns_threshold_expression 'I > 2\s(I)'
_cod_data_source_file d1cc01815a2.cif
_cod_data_source_block Mn23_OAc
_cod_original_cell_volume 32579(3)
_cod_database_code 7129211
_shelx_shelxl_version_number 2018/3
_shelx_space_group_comment
;
The symmetry employed for this shelxl refinement is uniquely defined
by the following loop, which should always be used as a source of
symmetry information in preference to the above space-group names.
They are only intended as comments.
;
_shelx_estimated_absorpt_t_min 0.273
_shelx_estimated_absorpt_t_max 0.353

loop_
_space_group_symop_operation_xyz
'x, y, z'
'-x+1/2, -y, z+1/2'
'-x, y+1/2, -z+1/2'
'x+1/2, -y+1/2, -z'
'z, x, y'
'z+1/2, -x+1/2, -y'
'-z+1/2, -x, y+1/2'
'-z, x+1/2, -y+1/2'
'y, z, x'
'-y, z+1/2, -x+1/2'
'y+1/2, -z+1/2, -x'
'-y+1/2, -z, x+1/2'
'-x, -y, -z'
'x-1/2, y, -z-1/2'
'x, -y-1/2, z-1/2'
'-x-1/2, y-1/2, z'
'-z, -x, -y'
'-z-1/2, x-1/2, y'
'z-1/2, x, -y-1/2'
'z, -x-1/2, y-1/2'
'-y, -z, -x'
'y, -z-1/2, x-1/2'
'-y-1/2, z-1/2, x'
'y-1/2, z, -x-1/2'

loop_
_atom_site_label
_atom_site_type_symbol
_atom_site_fract_x
_atom_site_fract_y
_atom_site_fract_z
_atom_site_U_iso_or_equiv
_atom_site_adp_type
_atom_site_occupancy
_atom_site_site_symmetry_order
_atom_site_calc_flag
_atom_site_refinement_flags_posn
_atom_site_refinement_flags_adp
_atom_site_refinement_flags_occupancy
_atom_site_disorder_assembly
_atom_site_disorder_group
Mn1 Mn 0.40139(8) 0.40139(8) 0.40139(8) 0.0885(13) Uani 1 3 d S T P . .
Mn2 Mn 0.31907(8) 0.43104(8) 0.44247(8) 0.0946(8) Uani 1 1 d . . . . .
Mn3 Mn 0.36008(8) 0.35610(8) 0.47544(7) 0.0932(8) Uani 1 1 d . . . . .
Mn4 Mn 0.30190(8) 0.34500(8) 0.39713(8) 0.0931(8) Uani 1 1 d . . . . .
Mn5 Mn 0.26181(8) 0.34458(9) 0.31026(8) 0.1010(9) Uani 1 1 d . . . . .
Mn6 Mn 0.35121(8) 0.26396(8) 0.43128(9) 0.1039(9) Uani 1 1 d . . . . .
Mn7 Mn 0.41376(9) 0.28225(9) 0.52119(8) 0.1094(10) Uani 1 1 d . . . . .
Mn8 Mn 0.31911(9) 0.42450(10) 0.54965(9) 0.1164(11) Uani 1 1 d . . . . .
Mn9 Mn 0.25741(9) 0.25741(9) 0.25741(9) 0.1244(18) Uani 1 3 d S T P . .
C1 C 0.2808(7) 0.4907(7) 0.5064(6) 0.123(6) Uani 1 1 d D . . . .
O1 O 0.2965(3) 0.4815(3) 0.4651(3) 0.100(3) Uani 1 1 d . . . . .
O2 O 0.2723(3) 0.4528(4) 0.5285(4) 0.117(4) Uani 1 1 d . . . . .
N1 N 0.3437(7) 0.4863(6) 0.5457(5) 0.138(6) Uani 1 1 d . . . . .
C2 C 0.3164(7) 0.5119(7) 0.5286(7) 0.121(7) Uani 1 1 d D . . . .
C3 C 0.3207(6) 0.5546(7) 0.5300(6) 0.138(7) Uani 1 1 d D . . . .
H3 H 0.302427 0.572854 0.516437 0.166 Uiso 1 1 calc R U . . .
C4 C 0.3551(8) 0.5684(8) 0.5537(7) 0.176(10) Uani 1 1 d D U . . .
H4 H 0.357426 0.597094 0.557834 0.211 Uiso 1 1 calc R U . . .
C5 C 0.3858(8) 0.5436(8) 0.5714(8) 0.164(9) Uani 1 1 d D U . . .
H5 H 0.409117 0.553528 0.585742 0.197 Uiso 1 1 calc R U . . .
C6 C 0.3766(7) 0.5018(8) 0.5647(6) 0.136(7) Uani 1 1 d . . . . .
H6 H 0.395956 0.482540 0.574842 0.163 Uiso 1 1 calc R U . . .
N2 N 0.2336(5) 0.5328(5) 0.4654(5) 0.126(5) Uani 1 1 d . U . . .
C7 C 0.2424(5) 0.5168(6) 0.4997(7) 0.120(6) Uani 1 1 d . U . . .
C8 C 0.2151(7) 0.5185(8) 0.5355(8) 0.182(8) Uani 1 1 d . U . . .
H8 H 0.220798 0.505206 0.560811 0.218 Uiso 1 1 calc R U . . .
C9 C 0.1781(8) 0.5431(8) 0.5278(8) 0.195(9) Uani 1 1 d . U . . .
H9 H 0.157733 0.545395 0.548548 0.234 Uiso 1 1 calc R U . . .
C10 C 0.1726(7) 0.5629(7) 0.4907(7) 0.167(8) Uani 1 1 d D U . . .
H10 H 0.149608 0.580478 0.487188 0.200 Uiso 1 1 calc R U . . .
C11 C 0.2001(6) 0.5578(6) 0.4583(6) 0.129(6) Uani 1 1 d D U . . .
H11 H 0.195915 0.570769 0.432557 0.155 Uiso 1 1 calc R U . . .
C12 C 0.3620(6) 0.3540(7) 0.5690(5) 0.111(6) Uani 1 1 d . . . . .
O3 O 0.3753(3) 0.3362(3) 0.5298(3) 0.098(3) Uani 1 1 d . . . . .
O4 O 0.3644(4) 0.3948(4) 0.5713(4) 0.115(4) Uani 1 1 d . . . . .
N3 N 0.4165(5) 0.3044(6) 0.5907(5) 0.120(5) Uani 1 1 d . . . . .
C13 C 0.3905(7) 0.3333(7) 0.6013(8) 0.125(7) Uani 1 1 d . . . . .
C14 C 0.3882(5) 0.3474(7) 0.6416(7) 0.123(7) Uani 1 1 d D . . . .
H14 H 0.367615 0.366440 0.649273 0.148 Uiso 1 1 calc R U . . .
C15 C 0.4165(6) 0.3332(7) 0.6707(6) 0.127(7) Uani 1 1 d D . . . .
H15 H 0.416696 0.344402 0.697553 0.152 Uiso 1 1 calc R U . . .
C16 C 0.4448(6) 0.3024(7) 0.6598(7) 0.125(7) Uani 1 1 d . . . . .
H16 H 0.464023 0.291702 0.678824 0.150 Uiso 1 1 calc R U . . .
C17 C 0.4426(6) 0.2881(7) 0.6179(7) 0.136(8) Uani 1 1 d . . . . .
H17 H 0.460249 0.266510 0.609418 0.163 Uiso 1 1 calc R U . . .
N4 N 0.2895(5) 0.3669(5) 0.5656(4) 0.115(5) Uani 1 1 d . . . . .
C18 C 0.3165(7) 0.3357(7) 0.5744(6) 0.115(6) Uani 1 1 d . . . . .
C19 C 0.3052(6) 0.2943(6) 0.5858(5) 0.117(6) Uani 1 1 d . . . . .
H19 H 0.325016 0.274289 0.592997 0.141 Uiso 1 1 calc R U . . .
C20 C 0.2640(9) 0.2859(8) 0.5856(6) 0.144(8) Uani 1 1 d . . . . .
H20 H 0.255177 0.258956 0.592212 0.173 Uiso 1 1 calc R U . . .
C21 C 0.2331(8) 0.3168(10) 0.5756(7) 0.167(10) Uani 1 1 d . . . . .
H21 H 0.204670 0.310529 0.575390 0.201 Uiso 1 1 calc R U . . .
C22 C 0.2479(8) 0.3569(7) 0.5661(5) 0.131(7) Uani 1 1 d . . . . .
H22 H 0.228530 0.377688 0.559821 0.157 Uiso 1 1 calc R U . . .
O5 O 0.2610(3) 0.3092(3) 0.3740(3) 0.103(3) Uani 1 1 d . . . . .
O6 O 0.3038(3) 0.3131(3) 0.4480(3) 0.097(3) Uani 1 1 d . . . . .
C23 C 0.2252(6) 0.2976(5) 0.3976(6) 0.131(7) Uani 1 1 d . . . . .
H23A H 0.208410 0.277964 0.381512 0.158 Uiso 1 1 calc R U . . .
H23B H 0.208243 0.322163 0.403021 0.158 Uiso 1 1 calc R U . . .
C24 C 0.2382(5) 0.2768(5) 0.4402(6) 0.120(6) Uani 1 1 d . U . . .
H24A H 0.212983 0.268184 0.454761 0.144 Uiso 1 1 calc R U . . .
H24B H 0.254280 0.251784 0.434189 0.144 Uiso 1 1 calc R U . . .
C25 C 0.2634(5) 0.3039(5) 0.4691(5) 0.100(5) Uani 1 1 d . U . . .
H25A H 0.248483 0.329765 0.474959 0.119 Uiso 1 1 calc R U . . .
H25B H 0.268308 0.289532 0.495420 0.119 Uiso 1 1 calc R U . . .
O7 O 0.2256(4) 0.3913(3) 0.3191(3) 0.106(3) Uani 1 1 d . . . . .
O8 O 0.2243(4) 0.3160(3) 0.2758(3) 0.112(4) Uani 1 1 d . . . . .
C26 C 0.1826(5) 0.3979(7) 0.3070(6) 0.140(8) Uani 1 1 d . . . . .
H26A H 0.181379 0.415714 0.282449 0.168 Uiso 1 1 calc R U . . .
H26B H 0.167522 0.411563 0.329531 0.168 Uiso 1 1 calc R U . . .
C27 C 0.1639(7) 0.3576(8) 0.2979(8) 0.172(9) Uani 1 1 d . U . . .
H27A H 0.134886 0.362261 0.290107 0.207 Uiso 1 1 calc R U . . .
H27B H 0.163812 0.341246 0.323508 0.207 Uiso 1 1 calc R U . . .
C28 C 0.1847(6) 0.3315(7) 0.2634(7) 0.156(9) Uani 1 1 d . . . . .
H28A H 0.166622 0.308063 0.256411 0.187 Uiso 1 1 calc R U . . .
H28B H 0.187921 0.348539 0.238543 0.187 Uiso 1 1 calc R U . . .
O9 O 0.3264(4) 0.2308(3) 0.4792(4) 0.117(4) Uani 1 1 d . . . . .
O10 O 0.3705(4) 0.2352(4) 0.5343(4) 0.127(4) Uani 1 1 d . . . . .
C29 C 0.3384(7) 0.2194(6) 0.5171(6) 0.122(7) Uani 1 1 d D . . . .
C30 C 0.3135(6) 0.1873(5) 0.5374(6) 0.151(8) Uani 1 1 d D U . . .
H30A H 0.290669 0.179405 0.519442 0.227 Uiso 1 1 calc R U . . .
H30B H 0.330619 0.163201 0.542908 0.227 Uiso 1 1 calc R U . . .
H30C H 0.302564 0.197925 0.563314 0.227 Uiso 1 1 calc R U . . .
O11 O 0.4340(3) 0.2604(3) 0.3928(3) 0.102(3) Uani 1 1 d . . . . .
O12 O 0.4004(4) 0.2168(4) 0.4333(4) 0.120(4) Uani 1 1 d . . . . .
C31 C 0.4319(7) 0.2238(7) 0.4116(7) 0.126(7) Uani 1 1 d . . . . .
C32 C 0.4678(6) 0.1949(5) 0.4091(5) 0.129(7) Uani 1 1 d . . . . .
H32A H 0.460092 0.168250 0.420564 0.194 Uiso 1 1 calc R U . . .
H32B H 0.490867 0.206254 0.424791 0.194 Uiso 1 1 calc R U . . .
H32C H 0.475990 0.191542 0.380389 0.194 Uiso 1 1 calc R U . . .
O13 O 0.4557(3) 0.4227(3) 0.3807(3) 0.086(3) Uani 1 1 d D . . . .
C33 C 0.4783(6) 0.4484(6) 0.4084(6) 0.085(6) Uani 0.6667 1 d D U P . .
H33A H 0.501486 0.460984 0.393296 0.102 Uiso 0.6667 1 calc R U P . .
H33B H 0.490012 0.431139 0.430456 0.102 Uiso 0.6667 1 calc R U P . .
C34 C 0.4521(9) 0.4836(10) 0.4285(15) 0.14(2) Uani 0.3333 1 d D U P . .
H34A H 0.449052 0.504911 0.407153 0.162 Uiso 0.3333 1 calc R U P . .
H34B H 0.469716 0.495669 0.450141 0.162 Uiso 0.3333 1 calc R U P . .
O14 O 0.3017(5) 0.4466(6) 0.6142(4) 0.171(5) Uani 1 1 d D U . . .
H14A H 0.313(6) 0.441(7) 0.637(3) 0.256 Uiso 1 1 d D U . . .
H14B H 0.282(4) 0.464(5) 0.621(6) 0.256 Uiso 1 1 d D U . . .
O15 O 0.2636(6) 0.1921(5) 0.2226(5) 0.195(7) Uani 1 1 d D U . . .
H15A H 0.283(3) 0.176(5) 0.216(7) 0.293 Uiso 1 1 d D U . . .
H15B H 0.242(3) 0.185(7) 0.209(6) 0.293 Uiso 1 1 d D U . . .
O16 O 0.3884(3) 0.3058(3) 0.4572(3) 0.091(3) Uani 1 1 d . . . . .
O17 O 0.2980(3) 0.3769(3) 0.3465(3) 0.084(3) Uani 1 1 d . . . . .
O18 O 0.3002(3) 0.3002(3) 0.3002(3) 0.092(5) Uani 1 3 d S T P . .
O19 O 0.3459(3) 0.3798(2) 0.4206(3) 0.076(2) Uani 1 1 d . . . . .
O20 O 0.3337(3) 0.4048(3) 0.4932(2) 0.089(3) Uani 1 1 d . . . . .
O21 O 0.1006(8) 0.6400(5) 0.4780(7) 0.255(8) Uani 1 1 d D U . . .
H21A H 0.112(6) 0.664(3) 0.476(5) 0.383 Uiso 1 1 d D U . . .
H21B H 0.094(11) 0.634(6) 0.453(2) 0.383 Uiso 1 1 d D U . . .

loop_
_atom_site_aniso_label
_atom_site_aniso_U_11
_atom_site_aniso_U_22
_atom_site_aniso_U_33
_atom_site_aniso_U_23
_atom_site_aniso_U_13
_atom_site_aniso_U_12
Mn1 0.0885(13) 0.0885(13) 0.0885(13) 0.0018(14) 0.0018(14) 0.0018(14)
Mn2 0.0948(18) 0.1015(19) 0.0876(17) 0.0020(15) 0.0065(15) 0.0058(16)
Mn3 0.0958(18) 0.1006(18) 0.0833(16) 0.0097(15) 0.0040(14) 0.0012(16)
Mn4 0.0928(18) 0.0995(18) 0.0869(17) 0.0018(15) 0.0028(15) 0.0008(15)
Mn5 0.0970(18) 0.110(2) 0.0956(18) -0.0007(16) -0.0074(15) 0.0040(16)
Mn6 0.1003(19) 0.0973(19) 0.114(2) 0.0067(17) -0.0025(17) -0.0001(16)
Mn7 0.113(2) 0.114(2) 0.101(2) 0.0199(17) -0.0005(17) 0.0074(18)
Mn8 0.117(2) 0.134(2) 0.097(2) 0.0042(18) 0.0173(18) 0.011(2)
Mn9 0.1244(18) 0.1244(18) 0.1244(18) -0.005(2) -0.005(2) -0.005(2)
C1 0.136(18) 0.135(18) 0.099(14) -0.031(14) -0.003(14) 0.032(16)
O1 0.118(8) 0.088(7) 0.095(7) -0.006(6) 0.015(6) 0.024(6)
O2 0.094(8) 0.130(9) 0.126(9) 0.013(8) 0.022(7) 0.021(8)
N1 0.161(17) 0.144(15) 0.109(12) -0.008(11) -0.022(11) -0.044(14)
C2 0.135(19) 0.103(16) 0.126(17) 0.019(14) 0.009(15) 0.030(15)
C3 0.124(17) 0.16(2) 0.128(17) 0.010(16) -0.037(14) 0.009(16)
C4 0.18(3) 0.20(3) 0.15(2) -0.022(19) -0.014(19) 0.000(18)
C5 0.18(2) 0.15(2) 0.16(2) -0.014(18) -0.038(18) -0.030(17)
C6 0.133(18) 0.15(2) 0.122(15) -0.009(15) -0.028(14) -0.013(16)
N2 0.141(13) 0.145(13) 0.092(10) -0.008(10) -0.028(10) 0.025(11)
C7 0.081(11) 0.154(15) 0.126(15) -0.043(13) -0.019(11) 0.055(11)
C8 0.135(16) 0.25(2) 0.165(17) -0.035(17) 0.006(15) 0.081(16)
C9 0.212(19) 0.24(2) 0.136(16) -0.040(17) 0.019(18) 0.124(17)
C10 0.175(17) 0.190(19) 0.135(16) -0.025(16) 0.029(16) 0.064(16)
C11 0.101(13) 0.154(15) 0.133(15) -0.010(13) 0.015(12) 0.041(12)
C12 0.117(15) 0.145(17) 0.072(11) 0.048(13) -0.005(11) 0.041(15)
O3 0.090(7) 0.126(9) 0.078(7) 0.010(6) 0.010(6) -0.003(6)
O4 0.128(9) 0.094(8) 0.123(9) 0.023(8) 0.015(8) 0.025(8)
N3 0.100(11) 0.144(14) 0.115(13) 0.055(12) -0.010(10) -0.016(10)
C13 0.142(19) 0.106(16) 0.127(19) 0.038(15) 0.022(16) -0.004(14)
C14 0.096(13) 0.17(2) 0.103(14) 0.005(15) -0.028(12) 0.003(13)
C15 0.118(16) 0.139(18) 0.124(17) 0.014(14) 0.021(15) 0.005(14)
C16 0.112(16) 0.133(17) 0.131(18) 0.037(15) -0.015(14) -0.024(14)
C17 0.126(16) 0.17(2) 0.112(15) 0.062(16) -0.030(14) 0.011(15)
N4 0.089(10) 0.145(14) 0.110(11) 0.019(10) 0.035(9) 0.006(11)
C18 0.106(15) 0.125(16) 0.114(15) 0.019(13) 0.021(12) 0.011(14)
C19 0.100(14) 0.142(17) 0.110(13) 0.024(12) 0.003(11) -0.051(13)
C20 0.16(2) 0.19(2) 0.089(13) 0.051(14) 0.015(15) -0.01(2)
C21 0.14(2) 0.23(3) 0.125(19) 0.01(2) 0.034(16) -0.05(2)
C22 0.143(19) 0.137(18) 0.114(14) 0.031(13) 0.059(14) 0.014(15)
O5 0.084(7) 0.111(8) 0.113(8) 0.007(7) 0.001(6) -0.016(6)
O6 0.116(8) 0.086(7) 0.089(7) 0.012(6) -0.014(7) 0.002(6)
C23 0.152(18) 0.108(13) 0.134(16) 0.047(13) -0.044(15) -0.042(13)
C24 0.089(12) 0.113(14) 0.158(17) 0.014(13) 0.001(12) -0.027(11)
C25 0.090(11) 0.069(10) 0.140(15) 0.006(10) -0.004(11) 0.001(9)
O7 0.130(9) 0.081(7) 0.107(8) 0.003(6) -0.002(7) 0.004(7)
O8 0.111(8) 0.107(8) 0.118(8) -0.014(7) -0.018(7) -0.008(7)
C26 0.081(12) 0.163(19) 0.177(19) 0.041(16) -0.039(13) 0.039(13)
C27 0.145(14) 0.186(14) 0.187(15) -0.015(12) -0.029(12) -0.004(12)
C28 0.103(14) 0.21(2) 0.152(19) 0.014(18) -0.062(14) 0.009(16)
O9 0.128(9) 0.110(8) 0.112(9) 0.017(8) 0.008(8) -0.010(7)
O10 0.114(10) 0.119(10) 0.147(11) 0.035(9) -0.005(8) -0.008(8)
C29 0.16(2) 0.139(18) 0.068(12) 0.000(12) 0.028(13) 0.005(16)
C30 0.193(18) 0.111(13) 0.150(16) 0.027(13) 0.003(14) -0.080(14)
O11 0.112(8) 0.075(7) 0.118(8) 0.006(7) -0.001(7) 0.017(6)
O12 0.113(9) 0.103(9) 0.144(11) 0.022(8) 0.020(9) 0.021(8)
C31 0.15(2) 0.094(15) 0.133(18) -0.005(14) -0.009(15) 0.035(16)
C32 0.150(16) 0.098(12) 0.140(16) 0.022(12) 0.012(14) 0.034(13)
O13 0.064(5) 0.090(6) 0.105(7) 0.001(6) 0.009(5) -0.005(5)
C33 0.088(10) 0.074(9) 0.093(10) 0.021(8) -0.007(8) -0.016(8)
C34 0.13(2) 0.14(2) 0.14(2) 0.006(10) -0.012(10) 0.006(10)
O14 0.180(12) 0.189(12) 0.143(10) 0.009(10) 0.019(10) 0.026(10)
O15 0.308(18) 0.129(11) 0.149(11) -0.016(9) 0.078(13) -0.057(12)
O16 0.085(6) 0.082(6) 0.105(7) 0.003(6) 0.018(6) 0.002(5)
O17 0.090(6) 0.081(6) 0.081(6) 0.006(5) 0.000(5) 0.006(5)
O18 0.092(5) 0.092(5) 0.092(5) 0.005(6) 0.005(6) 0.005(6)
O19 0.076(6) 0.062(5) 0.091(6) -0.001(5) 0.009(5) -0.003(5)
O20 0.112(7) 0.100(7) 0.054(5) 0.012(5) 0.012(5) 0.009(6)
O21 0.283(18) 0.146(12) 0.337(19) 0.048(14) -0.011(18) 0.044(13)

loop_
_atom_type_symbol
_atom_type_description
_atom_type_scat_dispersion_real
_atom_type_scat_dispersion_imag
_atom_type_scat_source
C C 0.0181 0.0091 'International Tables Vol C Tables 4.2.6.8 and 6.1.1.4'
H H 0.0000 0.0000 'International Tables Vol C Tables 4.2.6.8 and 6.1.1.4'
N N 0.0311 0.0180 'International Tables Vol C Tables 4.2.6.8 and 6.1.1.4'
O O 0.0492 0.0322 'International Tables Vol C Tables 4.2.6.8 and 6.1.1.4'
Mn Mn -0.5299 2.8052 'International Tables Vol C Tables 4.2.6.8 and 6.1.1.4'

loop_
_geom_angle_atom_site_label_1
_geom_angle_atom_site_label_2
_geom_angle_atom_site_label_3
_geom_angle
_geom_angle_site_symmetry_1
_geom_angle_site_symmetry_3
_geom_angle_publ_flag
O13 Mn1 O13 96.1(4) . 9 ?
O13 Mn1 O13 96.1(4) . 5 ?
O13 Mn1 O13 96.1(4) 9 5 ?
O13 Mn1 O19 84.4(4) . 9 ?
O13 Mn1 O19 178.4(4) 9 9 ?
O13 Mn1 O19 85.4(4) 5 9 ?
O13 Mn1 O19 85.4(4) . 5 ?
O13 Mn1 O19 84.4(4) 9 5 ?
O13 Mn1 O19 178.4(4) 5 5 ?
O19 Mn1 O19 94.1(4) 9 5 ?
O13 Mn1 O19 178.4(4) . . ?
O13 Mn1 O19 85.4(4) 9 . ?
O13 Mn1 O19 84.4(4) 5 . ?
O19 Mn1 O19 94.2(4) 9 . ?
O19 Mn1 O19 94.1(4) 5 . ?
O13 Mn1 Mn3 90.3(3) . 9 ?
O13 Mn1 Mn3 142.8(3) 9 9 ?
O13 Mn1 Mn3 46.7(3) 5 9 ?
O19 Mn1 Mn3 38.7(2) 9 9 ?
O19 Mn1 Mn3 132.8(3) 5 9 ?
O19 Mn1 Mn3 88.9(2) . 9 ?
O13 Mn1 Mn3 46.7(3) . 5 ?
O13 Mn1 Mn3 90.3(3) 9 5 ?
O13 Mn1 Mn3 142.8(3) 5 5 ?
O19 Mn1 Mn3 88.9(2) 9 5 ?
O19 Mn1 Mn3 38.7(2) 5 5 ?
O19 Mn1 Mn3 132.8(3) . 5 ?
Mn3 Mn1 Mn3 119.44(2) 9 5 ?
O13 Mn1 Mn3 142.8(3) . . ?
O13 Mn1 Mn3 46.7(3) 9 . ?
O13 Mn1 Mn3 90.3(3) 5 . ?
O19 Mn1 Mn3 132.8(3) 9 . ?
O19 Mn1 Mn3 88.9(2) 5 . ?
O19 Mn1 Mn3 38.7(2) . . ?
Mn3 Mn1 Mn3 119.44(2) 9 . ?
Mn3 Mn1 Mn3 119.44(2) 5 . ?
O13 Mn1 Mn2 45.6(3) . 9 ?
O13 Mn1 Mn2 141.6(3) 9 9 ?
O13 Mn1 Mn2 91.3(3) 5 9 ?
O19 Mn1 Mn2 38.8(2) 9 9 ?
O19 Mn1 Mn2 89.3(2) 5 9 ?
O19 Mn1 Mn2 132.9(3) . 9 ?
Mn3 Mn1 Mn2 56.71(7) 9 9 ?
Mn3 Mn1 Mn2 62.94(7) 5 9 ?
Mn3 Mn1 Mn2 171.14(16) . 9 ?
O13 Mn1 Mn2 91.3(3) . 5 ?
O13 Mn1 Mn2 45.6(3) 9 5 ?
O13 Mn1 Mn2 141.6(3) 5 5 ?
O19 Mn1 Mn2 132.9(3) 9 5 ?
O19 Mn1 Mn2 38.8(2) 5 5 ?
O19 Mn1 Mn2 89.3(2) . 5 ?
Mn3 Mn1 Mn2 171.14(16) 9 5 ?
Mn3 Mn1 Mn2 56.71(7) 5 5 ?
Mn3 Mn1 Mn2 62.94(7) . 5 ?
Mn2 Mn1 Mn2 119.53(2) 9 5 ?
O13 Mn1 Mn2 141.6(3) . . ?
O13 Mn1 Mn2 91.3(3) 9 . ?
O13 Mn1 Mn2 45.6(3) 5 . ?
O19 Mn1 Mn2 89.3(2) 9 . ?
O19 Mn1 Mn2 132.9(3) 5 . ?
O19 Mn1 Mn2 38.8(2) . . ?
Mn3 Mn1 Mn2 62.94(7) 9 . ?
Mn3 Mn1 Mn2 171.14(16) 5 . ?
Mn3 Mn1 Mn2 56.71(7) . . ?
Mn2 Mn1 Mn2 119.53(2) 9 . ?
Mn2 Mn1 Mn2 119.53(2) 5 . ?
O20 Mn2 O1 98.2(4) . . ?
O20 Mn2 O16 177.6(4) . 9 ?
O1 Mn2 O16 83.8(4) . 9 ?
O20 Mn2 O19 80.0(4) . . ?
O1 Mn2 O19 176.3(4) . . ?
O16 Mn2 O19 97.8(4) 9 . ?
O20 Mn2 O13 100.6(4) . 5 ?
O1 Mn2 O13 98.3(4) . 5 ?
O16 Mn2 O13 77.9(4) 9 5 ?
O19 Mn2 O13 78.9(3) . 5 ?
O20 Mn2 O11 93.9(4) . 9 ?
O1 Mn2 O11 100.9(4) . 9 ?
O16 Mn2 O11 86.9(4) 9 9 ?
O19 Mn2 O11 82.5(4) . 9 ?
O13 Mn2 O11 154.0(4) 5 9 ?
O20 Mn2 Mn3 38.3(3) . . ?
O1 Mn2 Mn3 136.3(3) . . ?
O16 Mn2 Mn3 139.6(3) 9 . ?
O19 Mn2 Mn3 41.8(3) . . ?
O13 Mn2 Mn3 89.8(2) 5 . ?
O11 Mn2 Mn3 88.4(3) 9 . ?
O20 Mn2 Mn1 91.0(3) . . ?
O1 Mn2 Mn1 137.9(3) . . ?
O16 Mn2 Mn1 86.6(3) 9 . ?
O19 Mn2 Mn1 39.3(2) . . ?
O13 Mn2 Mn1 39.7(2) 5 . ?
O11 Mn2 Mn1 119.4(3) 9 . ?
Mn3 Mn2 Mn1 61.35(6) . . ?
O20 Mn2 Mn4 92.9(3) . . ?
O1 Mn2 Mn4 147.6(3) . . ?
O16 Mn2 Mn4 86.0(3) 9 . ?
O19 Mn2 Mn4 36.0(2) . . ?
O13 Mn2 Mn4 109.5(2) 5 . ?
O11 Mn2 Mn4 47.8(3) 9 . ?
Mn3 Mn2 Mn4 61.98(8) . . ?
Mn1 Mn2 Mn4 71.68(10) . . ?
O20 Mn2 Mn3 144.1(3) . 9 ?
O1 Mn2 Mn3 94.4(3) . 9 ?
O16 Mn2 Mn3 34.2(3) 9 9 ?
O19 Mn2 Mn3 85.2(2) . 9 ?
O13 Mn2 Mn3 44.1(2) 5 9 ?
O11 Mn2 Mn3 116.6(3) 9 9 ?
Mn3 Mn2 Mn3 119.41(11) . 9 ?
Mn1 Mn2 Mn3 58.27(6) . 9 ?
Mn4 Mn2 Mn3 94.16(9) . 9 ?
O20 Mn3 O3 96.7(4) . . ?
O20 Mn3 O16 179.1(4) . . ?
O3 Mn3 O16 83.0(4) . . ?
O20 Mn3 O19 81.1(4) . . ?
O3 Mn3 O19 176.6(4) . . ?
O16 Mn3 O19 99.2(4) . . ?
O20 Mn3 O13 101.4(4) . 9 ?
O3 Mn3 O13 98.4(4) . 9 ?
O16 Mn3 O13 77.8(4) . 9 ?
O19 Mn3 O13 79.6(3) . 9 ?
O20 Mn3 O6 104.4(4) . . ?
O3 Mn3 O6 109.1(4) . . ?
O16 Mn3 O6 76.6(4) . . ?
O19 Mn3 O6 74.0(3) . . ?
O13 Mn3 O6 139.4(4) 9 . ?
O20 Mn3 Mn2 38.9(2) . . ?
O3 Mn3 Mn2 135.5(3) . . ?
O16 Mn3 Mn2 141.4(3) . . ?
O19 Mn3 Mn2 42.2(2) . . ?
O13 Mn3 Mn2 90.6(2) 9 . ?
O6 Mn3 Mn2 90.1(2) . . ?
O20 Mn3 Mn1 92.1(3) . . ?
O3 Mn3 Mn1 138.3(3) . . ?
O16 Mn3 Mn1 87.6(3) . . ?
O19 Mn3 Mn1 39.6(2) . . ?
O13 Mn3 Mn1 40.0(2) 9 . ?
O6 Mn3 Mn1 107.9(3) . . ?
Mn2 Mn3 Mn1 61.94(7) . . ?
O20 Mn3 Mn4 94.0(3) . . ?
O3 Mn3 Mn4 146.8(3) . . ?
O16 Mn3 Mn4 86.7(3) . . ?
O19 Mn3 Mn4 36.3(2) . . ?
O13 Mn3 Mn4 110.2(2) 9 . ?
O6 Mn3 Mn4 37.7(2) . . ?
Mn2 Mn3 Mn4 62.61(8) . . ?
Mn1 Mn3 Mn4 72.15(10) . . ?
O20 Mn3 Mn2 144.5(3) . 5 ?
O3 Mn3 Mn2 94.0(3) . 5 ?
O16 Mn3 Mn2 34.7(3) . 5 ?
O19 Mn3 Mn2 86.4(3) . 5 ?
O13 Mn3 Mn2 43.5(2) 9 5 ?
O6 Mn3 Mn2 103.8(3) . 5 ?
Mn2 Mn3 Mn2 120.59(11) . 5 ?
Mn1 Mn3 Mn2 58.78(6) . 5 ?
Mn4 Mn3 Mn2 95.25(9) . 5 ?
O5 Mn4 O17 87.0(4) . . ?
O5 Mn4 O6 91.8(5) . . ?
O17 Mn4 O6 178.1(4) . . ?
O5 Mn4 O19 177.3(4) . . ?
O17 Mn4 O19 94.0(4) . . ?
O6 Mn4 O19 87.3(4) . . ?
O5 Mn4 O17 85.3(4) . 5 ?
O17 Mn4 O17 99.2(5) . 5 ?
O6 Mn4 O17 82.2(4) . 5 ?
O19 Mn4 O17 92.0(3) . 5 ?
O5 Mn4 O11 101.6(4) . 9 ?
O17 Mn4 O11 92.4(4) . 9 ?
O6 Mn4 O11 86.4(4) . 9 ?
O19 Mn4 O11 81.0(4) . 9 ?
O17 Mn4 O11 166.9(4) 5 9 ?
O5 Mn4 Mn5 49.6(3) . . ?
O17 Mn4 Mn5 37.7(3) . . ?
O6 Mn4 Mn5 141.2(3) . . ?
O19 Mn4 Mn5 131.0(3) . . ?
O17 Mn4 Mn5 90.1(2) 5 . ?
O11 Mn4 Mn5 102.9(3) 9 . ?
O5 Mn4 Mn3 142.3(3) . . ?
O17 Mn4 Mn3 130.7(3) . . ?
O6 Mn4 Mn3 50.6(3) . . ?
O19 Mn4 Mn3 36.7(2) . . ?
O17 Mn4 Mn3 85.8(3) 5 . ?
O11 Mn4 Mn3 82.0(3) 9 . ?
Mn5 Mn4 Mn3 166.64(11) . . ?
O5 Mn4 Mn5 48.7(3) . 5 ?
O17 Mn4 Mn5 90.3(3) . 5 ?
O6 Mn4 Mn5 90.0(3) . 5 ?
O19 Mn4 Mn5 128.7(3) . 5 ?
O17 Mn4 Mn5 37.1(2) 5 5 ?
O11 Mn4 Mn5 149.9(3) 9 5 ?
Mn5 Mn4 Mn5 63.17(11) . 5 ?
Mn3 Mn4 Mn5 118.00(10) . 5 ?
O5 Mn4 Mn2 145.9(3) . . ?
O17 Mn4 Mn2 86.3(3) . . ?
O6 Mn4 Mn2 93.9(3) . . ?
O19 Mn4 Mn2 36.8(2) . . ?
O17 Mn4 Mn2 128.7(3) 5 . ?
O11 Mn4 Mn2 45.5(3) 9 . ?
Mn5 Mn4 Mn2 119.57(10) . . ?
Mn3 Mn4 Mn2 55.41(8) . . ?
Mn5 Mn4 Mn2 164.47(11) 5 . ?
O5 Mn4 Mn6 89.1(3) . . ?
O17 Mn4 Mn6 138.2(3) . . ?
O6 Mn4 Mn6 43.2(3) . . ?
O19 Mn4 Mn6 88.5(2) . . ?
O17 Mn4 Mn6 39.0(2) 5 . ?
O11 Mn4 Mn6 129.1(3) 9 . ?
Mn5 Mn4 Mn6 120.60(10) . . ?
Mn3 Mn4 Mn6 62.02(8) . . ?
Mn5 Mn4 Mn6 57.44(8) 5 . ?
Mn2 Mn4 Mn6 117.37(10) . . ?
O8 Mn5 O18 87.1(6) . . ?
O8 Mn5 O7 94.6(5) . . ?
O18 Mn5 O7 176.7(4) . . ?
O8 Mn5 O17 176.3(5) . . ?
O18 Mn5 O17 96.5(6) . . ?
O7 Mn5 O17 81.7(4) . . ?
O8 Mn5 O5 105.8(4) . . ?
O18 Mn5 O5 78.0(3) . . ?
O7 Mn5 O5 104.1(4) . . ?
O17 Mn5 O5 75.1(4) . . ?
O8 Mn5 O5 102.2(4) . 9 ?
O18 Mn5 O5 76.8(3) . 9 ?
O7 Mn5 O5 100.1(4) . 9 ?
O17 Mn5 O5 78.7(3) . 9 ?
O5 Mn5 O5 141.1(5) . 9 ?
O8 Mn5 Mn4 143.8(4) . . ?
O18 Mn5 Mn4 83.5(4) . . ?
O7 Mn5 Mn4 96.7(3) . . ?
O17 Mn5 Mn4 37.3(2) . . ?
O5 Mn5 Mn4 38.1(3) . . ?
O5 Mn5 Mn4 109.5(3) 9 . ?
O8 Mn5 Mn6 135.1(4) . 9 ?
O18 Mn5 Mn6 137.0(5) . 9 ?
O7 Mn5 Mn6 40.9(3) . 9 ?
O17 Mn5 Mn6 41.3(3) . 9 ?
O5 Mn5 Mn6 93.8(3) . 9 ?
O5 Mn5 Mn6 84.9(3) 9 9 ?
Mn4 Mn5 Mn6 66.35(9) . 9 ?
O8 Mn5 Mn4 138.7(4) . 9 ?
O18 Mn5 Mn4 80.7(4) . 9 ?
O7 Mn5 Mn4 96.1(3) . 9 ?
O17 Mn5 Mn4 42.5(3) . 9 ?
O5 Mn5 Mn4 110.0(3) . 9 ?
O5 Mn5 Mn4 36.6(2) 9 9 ?
Mn4 Mn5 Mn4 73.83(11) . 9 ?
Mn6 Mn5 Mn4 62.37(8) 9 9 ?
O16 Mn6 O9 105.8(4) . . ?
O16 Mn6 O7 166.1(4) . 5 ?
O9 Mn6 O7 87.9(4) . 5 ?
O16 Mn6 O17 92.3(4) . 5 ?
O9 Mn6 O17 152.6(4) . 5 ?
O7 Mn6 O17 75.6(4) 5 5 ?
O16 Mn6 O12 91.2(4) . . ?
O9 Mn6 O12 84.2(5) . . ?
O7 Mn6 O12 88.1(5) 5 . ?
O17 Mn6 O12 116.4(4) 5 . ?
O16 Mn6 O6 80.4(4) . . ?
O9 Mn6 O6 85.5(4) . . ?
O7 Mn6 O6 103.2(4) 5 . ?
O17 Mn6 O6 77.4(3) 5 . ?
O12 Mn6 O6 164.4(4) . . ?
O16 Mn6 Mn5 130.7(3) . 5 ?
O9 Mn6 Mn5 120.4(4) . 5 ?
O7 Mn6 Mn5 37.6(3) 5 5 ?
O17 Mn6 Mn5 38.4(3) 5 5 ?
O12 Mn6 Mn5 108.7(4) . 5 ?
O6 Mn6 Mn5 86.7(3) . 5 ?
O16 Mn6 Mn4 83.8(3) . . ?
O9 Mn6 Mn4 119.0(3) . . ?
O7 Mn6 Mn4 91.4(3) 5 . ?
O17 Mn6 Mn4 41.6(2) 5 . ?
O12 Mn6 Mn4 156.8(4) . . ?
O6 Mn6 Mn4 35.8(3) . . ?
Mn5 Mn6 Mn4 60.20(8) 5 . ?
O10 Mn7 O1 141.9(5) . 5 ?
O10 Mn7 O3 100.1(4) . . ?
O1 Mn7 O3 110.4(4) 5 . ?
O10 Mn7 N2 87.4(5) . 5 ?
O1 Mn7 N2 71.8(5) 5 5 ?
O3 Mn7 N2 159.9(5) . 5 ?
O10 Mn7 O16 100.3(4) . . ?
O1 Mn7 O16 71.0(3) 5 . ?
O3 Mn7 O16 69.6(4) . . ?
N2 Mn7 O16 127.7(5) 5 . ?
O10 Mn7 N3 93.0(5) . . ?
O1 Mn7 N3 118.4(5) 5 . ?
O3 Mn7 N3 69.8(6) . . ?
N2 Mn7 N3 91.4(6) 5 . ?
O16 Mn7 N3 138.8(5) . . ?
O4 Mn8 O2 178.0(6) . . ?
O4 Mn8 O20 89.6(4) . . ?
O2 Mn8 O20 90.7(4) . . ?
O4 Mn8 N4 79.5(6) . . ?
O2 Mn8 N4 98.5(6) . . ?
O20 Mn8 N4 92.7(5) . . ?
O4 Mn8 N1 101.9(7) . . ?
O2 Mn8 N1 80.0(7) . . ?
O20 Mn8 N1 99.0(5) . . ?
N4 Mn8 N1 168.2(6) . . ?
O4 Mn8 O14 90.6(6) . . ?
O2 Mn8 O14 89.0(5) . . ?
O20 Mn8 O14 179.3(6) . . ?
N4 Mn8 O14 86.7(6) . . ?
N1 Mn8 O14 81.6(7) . . ?
O8 Mn9 O8 107.6(3) 9 5 ?
O8 Mn9 O8 107.6(3) 9 . ?
O8 Mn9 O8 107.6(3) 5 . ?
O8 Mn9 O18 68.7(3) 9 . ?
O8 Mn9 O18 68.7(3) 5 . ?
O8 Mn9 O18 68.7(3) . . ?
O8 Mn9 O15 86.5(5) 9 . ?
O8 Mn9 O15 87.4(6) 5 . ?
O8 Mn9 O15 154.4(6) . . ?
O18 Mn9 O15 136.9(6) . . ?
O8 Mn9 O15 154.4(6) 9 9 ?
O8 Mn9 O15 86.5(5) 5 9 ?
O8 Mn9 O15 87.4(6) . 9 ?
O18 Mn9 O15 136.9(6) . 9 ?
O15 Mn9 O15 72.6(9) . 9 ?
O8 Mn9 O15 87.4(6) 9 5 ?
O8 Mn9 O15 154.4(6) 5 5 ?
O8 Mn9 O15 86.5(5) . 5 ?
O18 Mn9 O15 136.9(6) . 5 ?
O15 Mn9 O15 72.6(9) . 5 ?
O15 Mn9 O15 72.6(9) 9 5 ?
O2 C1 O1 110.1(15) . . ?
O2 C1 C7 112.8(19) . . ?
O1 C1 C7 105.6(16) . . ?
O2 C1 C2 107.0(16) . . ?
O1 C1 C2 105.1(18) . . ?
C7 C1 C2 115.9(18) . . ?
C1 O1 Mn2 130.7(11) . . ?
C1 O1 Mn7 120.6(10) . 9 ?
Mn2 O1 Mn7 107.0(5) . 9 ?
C1 O2 Mn8 115.9(11) . . ?
C6 N1 C2 119(2) . . ?
C6 N1 Mn8 128.3(18) . . ?
C2 N1 Mn8 110.7(15) . . ?
N1 C2 C3 122(2) . . ?
N1 C2 C1 114.9(19) . . ?
C3 C2 C1 123(2) . . ?
C2 C3 C4 114(2) . . ?
C5 C4 C3 127(2) . . ?
C6 C5 C4 110(2) . . ?
N1 C6 C5 127(2) . . ?
C7 N2 C11 124.6(18) . . ?
C7 N2 Mn7 114.5(14) . 9 ?
C11 N2 Mn7 120.7(13) . 9 ?
N2 C7 C8 123.4(17) . . ?
N2 C7 C1 123(2) . . ?
C8 C7 C1 114(2) . . ?
C7 C8 C9 112(2) . . ?
C10 C9 C8 121(2) . . ?
C9 C10 C11 122(2) . . ?
N2 C11 C10 117(2) . . ?
O4 C12 O3 115.3(15) . . ?
O4 C12 C13 110.9(18) . . ?
O3 C12 C13 103.8(16) . . ?
O4 C12 C18 114.8(16) . . ?
O3 C12 C18 102.7(16) . . ?
C13 C12 C18 108.4(16) . . ?
C12 O3 Mn3 125.6(9) . . ?
C12 O3 Mn7 127.0(9) . . ?
Mn3 O3 Mn7 107.3(5) . . ?
C12 O4 Mn8 116.0(12) . . ?
C13 N3 C17 121(2) . . ?
C13 N3 Mn7 116.3(16) . . ?
C17 N3 Mn7 122.2(17) . . ?
N3 C13 C14 121(2) . . ?
N3 C13 C12 121(2) . . ?
C14 C13 C12 118(2) . . ?
C13 C14 C15 120(2) . . ?
C14 C15 C16 120(2) . . ?
C15 C16 C17 116(2) . . ?
N3 C17 C16 122(2) . . ?
C18 N4 C22 116.7(18) . . ?
C18 N4 Mn8 113.7(13) . . ?
C22 N4 Mn8 129.5(15) . . ?
N4 C18 C19 125.3(19) . . ?
N4 C18 C12 107.1(17) . . ?
C19 C18 C12 127.6(19) . . ?
C20 C19 C18 116(2) . . ?
C19 C20 C21 123(2) . . ?
C22 C21 C20 117(2) . . ?
N4 C22 C21 123(2) . . ?
C23 O5 Mn4 120.6(10) . . ?
C23 O5 Mn5 126.9(9) . . ?
Mn4 O5 Mn5 92.3(4) . . ?
C23 O5 Mn5 125.3(10) . 5 ?
Mn4 O5 Mn5 94.7(4) . 5 ?
Mn5 O5 Mn5 87.5(4) . 5 ?
C25 O6 Mn4 117.5(9) . . ?
C25 O6 Mn6 123.8(8) . . ?
Mn4 O6 Mn6 101.0(5) . . ?
C25 O6 Mn3 126.2(9) . . ?
Mn4 O6 Mn3 91.7(4) . . ?
Mn6 O6 Mn3 89.0(4) . . ?
O5 C23 C24 110.9(15) . . ?
C25 C24 C23 115.7(14) . . ?
O6 C25 C24 107.4(13) . . ?
C26 O7 Mn5 130.7(11) . . ?
C26 O7 Mn6 127.7(11) . 9 ?
Mn5 O7 Mn6 101.5(5) . 9 ?
C28 O8 Mn5 124.7(12) . . ?
C28 O8 Mn9 130.1(12) . . ?
Mn5 O8 Mn9 105.2(5) . . ?
O7 C26 C27 108.5(16) . . ?
C26 C27 C28 117(2) . . ?
O8 C28 C27 112.2(17) . . ?
C29 O9 Mn6 136.4(12) . . ?
C29 O10 Mn7 137.4(12) . . ?
O10 C29 O9 121.5(17) . . ?
O10 C29 C30 122.1(18) . . ?
O9 C29 C30 116(2) . . ?
C31 O11 Mn2 119.8(11) . 5 ?
C31 O11 Mn4 140.9(12) . 5 ?
Mn2 O11 Mn4 86.7(4) 5 5 ?
C31 O12 Mn6 116.3(13) . . ?
O12 C31 O11 117.1(19) . . ?
O12 C31 C32 123(2) . . ?
O11 C31 C32 119(2) . . ?
C33 O13 Mn1 116.2(10) . . ?
C33 O13 Mn2 125.1(10) . 9 ?
Mn1 O13 Mn2 94.7(4) . 9 ?
C33 O13 Mn3 126.8(10) . 5 ?
Mn1 O13 Mn3 93.3(4) . 5 ?
Mn2 O13 Mn3 92.5(4) 9 5 ?
O13 C33 C34 114(2) . . ?
C33 C34 C33 126(3) . 5 ?
Mn3 O16 Mn2 111.1(4) . 5 ?
Mn3 O16 Mn6 114.0(4) . . ?
Mn2 O16 Mn6 119.9(5) 5 . ?
Mn3 O16 Mn7 99.6(4) . . ?
Mn2 O16 Mn7 98.0(4) 5 . ?
Mn6 O16 Mn7 111.1(4) . . ?
Mn4 O17 Mn5 105.0(4) . . ?
Mn4 O17 Mn6 115.0(4) . 9 ?
Mn5 O17 Mn6 100.3(4) . 9 ?
Mn4 O17 Mn4 131.9(5) . 9 ?
Mn5 O17 Mn4 100.4(4) . 9 ?
Mn6 O17 Mn4 99.4(4) 9 9 ?
Mn5 O18 Mn5 117.6(3) . 9 ?
Mn5 O18 Mn5 117.6(3) . 5 ?
Mn5 O18 Mn5 117.6(3) 9 5 ?
Mn5 O18 Mn9 99.0(5) . . ?
Mn5 O18 Mn9 99.0(5) 9 . ?
Mn5 O18 Mn9 99.0(5) 5 . ?
Mn4 O19 Mn3 107.0(4) . . ?
Mn4 O19 Mn2 107.2(4) . . ?
Mn3 O19 Mn2 96.0(4) . . ?
Mn4 O19 Mn1 136.1(5) . . ?
Mn3 O19 Mn1 101.7(4) . . ?
Mn2 O19 Mn1 101.9(4) . . ?
Mn3 O20 Mn2 102.8(4) . . ?
Mn3 O20 Mn8 131.0(5) . . ?
Mn2 O20 Mn8 126.0(5) . . ?

loop_
_geom_bond_atom_site_label_1
_geom_bond_atom_site_label_2
_geom_bond_distance
_geom_bond_site_symmetry_2
_geom_bond_publ_flag
Mn1 O13 1.977(9) . ?
Mn1 O13 1.977(9) 9 ?
Mn1 O13 1.977(9) 5 ?
Mn1 O19 1.998(8) 9 ?
Mn1 O19 1.998(8) 5 ?
Mn1 O19 1.998(8) . ?
Mn1 Mn3 3.070(2) 9 ?
Mn1 Mn3 3.070(2) 5 ?
Mn1 Mn3 3.070(2) . ?
Mn1 Mn2 3.087(2) 9 ?
Mn1 Mn2 3.087(2) 5 ?
Mn1 Mn2 3.087(2) . ?
Mn2 O20 1.884(8) . ?
Mn2 O1 1.907(9) . ?
Mn2 O16 1.964(9) 9 ?
Mn2 O19 1.976(8) . ?
Mn2 O13 2.214(9) 5 ?
Mn2 O11 2.253(11) 9 ?
Mn2 Mn3 2.925(4) . ?
Mn2 Mn4 3.154(3) . ?
Mn2 Mn3 3.215(4) 9 ?
Mn3 O20 1.857(9) . ?
Mn3 O3 1.912(10) . ?
Mn3 O16 1.935(9) . ?
Mn3 O19 1.960(9) . ?
Mn3 O13 2.238(9) 9 ?
Mn3 O6 2.426(11) . ?
Mn3 Mn4 3.136(3) . ?
Mn4 O5 1.888(10) . ?
Mn4 O17 1.916(8) . ?
Mn4 O6 1.918(9) . ?
Mn4 O19 1.943(9) . ?
Mn4 O17 2.167(9) 5 ?
Mn4 O11 2.339(11) 9 ?
Mn4 Mn5 3.056(3) . ?
Mn4 Mn5 3.154(4) 5 ?
Mn4 Mn6 3.220(4) . ?
Mn5 O8 1.865(11) . ?
Mn5 O18 1.901(4) . ?
Mn5 O7 1.907(10) . ?
Mn5 O17 1.934(9) . ?
Mn5 O5 2.328(11) . ?
Mn5 O5 2.376(11) 9 ?
Mn5 Mn6 3.063(4) 9 ?
Mn6 O16 1.970(10) . ?
Mn6 O9 2.024(11) . ?
Mn6 O7 2.046(11) 5 ?
Mn6 O17 2.054(9) 5 ?
Mn6 O12 2.179(12) . ?
Mn6 O6 2.245(10) . ?
Mn7 O10 2.084(13) . ?
Mn7 O1 2.124(10) 5 ?
Mn7 O3 2.133(11) . ?
Mn7 N2 2.295(16) 5 ?
Mn7 O16 2.323(10) . ?
Mn7 N3 2.333(17) . ?
Mn8 O4 1.863(11) . ?
Mn8 O2 1.872(12) . ?
Mn8 O20 1.965(8) . ?
Mn8 N4 2.132(15) . ?
Mn8 N1 2.130(17) . ?
Mn8 O14 2.250(13) . ?
Mn9 O8 2.228(11) 9 ?
Mn9 O8 2.228(11) 5 ?
Mn9 O8 2.228(11) . ?
Mn9 O18 2.367(17) . ?
Mn9 O15 2.372(14) . ?
Mn9 O15 2.372(14) 9 ?
Mn9 O15 2.372(14) 5 ?
C1 O2 1.43(2) . ?
C1 O1 1.442(18) . ?
C1 C7 1.50(2) . ?
C1 C2 1.501(16) . ?
N1 C6 1.31(2) . ?
N1 C2 1.31(2) . ?
C2 C3 1.374(16) . ?
C3 C4 1.404(16) . ?
C4 C5 1.382(17) . ?
C5 C6 1.38(3) . ?
N2 C7 1.24(2) . ?
N2 C11 1.35(2) . ?
C7 C8 1.44(3) . ?
C8 C9 1.44(3) . ?
C9 C10 1.36(3) . ?
C10 C11 1.367(15) . ?
C12 O4 1.31(2) . ?
C12 O3 1.441(19) . ?
C12 C13 1.53(2) . ?
C12 C18 1.57(2) . ?
N3 C13 1.29(2) . ?
N3 C17 1.312(19) . ?
C13 C14 1.36(2) . ?
C14 C15 1.373(15) . ?
C15 C16 1.38(2) . ?
C16 C17 1.42(2) . ?
N4 C18 1.35(2) . ?
N4 C22 1.37(2) . ?
C18 C19 1.42(2) . ?
C19 C20 1.34(2) . ?
C20 C21 1.43(3) . ?
C21 C22 1.40(3) . ?
O5 C23 1.419(19) . ?
O6 C25 1.486(16) . ?
C23 C24 1.57(2) . ?
C24 C25 1.50(2) . ?
O7 C26 1.442(16) . ?
O8 C28 1.414(17) . ?
C26 C27 1.45(2) . ?
C27 C28 1.53(3) . ?
O9 C29 1.319(19) . ?
O10 C29 1.27(2) . ?
C29 C30 1.454(15) . ?
O11 C31 1.32(2) . ?
O12 C31 1.24(2) . ?
C31 C32 1.47(2) . ?
O13 C33 1.407(14) . ?
C33 C34 1.540(10) . ?
